data_7035885
loop_
_publ_author_name
'Weiss, Daniel T.'
'Altmann, Philipp J.'
'Haslinger, Stefan'
'Jandl, Christian'
'P\"othig, Alexander'
'Cokoja, Mirza'
'K\"uhn, Fritz E'

_publ_section_title
;
 Structural diversity of late transition metal complexes with flexible
 tetra-NHC ligands.
;
_journal_issue 42
_journal_name_full 'Dalton transactions (Cambridge, England : 2003)'
_journal_page_first 18329
_journal_page_last 18339
_journal_paper_doi 10.1039/c5dt02386f
_journal_volume 44
_journal_year 2015
_chemical_compound_source 'see text'
_chemical_formula_moiety 'C23 H38 Fe N8 P2, 2(F6 P), 2(C2 H3 N)'
_chemical_formula_sum 'C27 H44 F12 Fe N10 P4'
_chemical_formula_weight 916.45
_space_group_IT_number 43
_symmetry_cell_setting orthorhombic
_symmetry_Int_Tables_number 43
_symmetry_space_group_name_Hall 'F 2 -2d'
_symmetry_space_group_name_H-M 'F d d 2'
_atom_sites_solution_hydrogens geom
_audit_update_record
;
2015-06-22 deposited with the CCDC.
2015-07-20 downloaded from the CCDC.
;
_cell_angle_alpha 90
_cell_angle_beta 90
_cell_angle_gamma 90
_cell_formula_units_Z 8
_cell_length_a 19.9505(4)
_cell_length_b 26.1623(7)
_cell_length_c 14.5631(4)
_cell_measurement_reflns_used 8839
_cell_measurement_temperature 123
_cell_measurement_theta_max 24.7312
_cell_measurement_theta_min 2.5678
_cell_volume 7601.2(3)
_computing_cell_refinement 'SAINT (Bruker, 2012)'
_computing_data_collection 'APEX II Control Software (Bruker, 2013)'
_computing_data_reduction 'SAINT (Bruker, 2012)'
_computing_molecular_graphics 'PLATON (Spek, 2011)'
_computing_publication_material 'PLATON (Spek, 2011), enCIFer (Allen, 2004)'
_computing_structure_refinement 'SHELXL2014 (Sheldrick, 2014), SHELXLE (Huebschle, 2011)'
_computing_structure_solution 'SHELXS97 (Sheldrick, 1997)'
_diffrn_ambient_temperature 123
_diffrn_detector ' CCD plate '
_diffrn_detector_area_resol_mean 16
_diffrn_measured_fraction_theta_full 1.000
_diffrn_measured_fraction_theta_max 0.998
_diffrn_measurement_device ' \k-geometry diffractometer '
_diffrn_measurement_device_type ' Bruker APEX-II CCD '
_diffrn_measurement_method ' phi- and omega-rotation '
_diffrn_radiation_monochromator graphite
_diffrn_radiation_probe x-ray
_diffrn_radiation_source 'fine-focus sealed tube'
_diffrn_radiation_type MoK\a
_diffrn_radiation_wavelength 0.71073
_diffrn_reflns_av_R_equivalents 0.0494
_diffrn_reflns_av_sigmaI/netI 0.0295
_diffrn_reflns_limit_h_max 24
_diffrn_reflns_limit_h_min -24
_diffrn_reflns_limit_k_max 31
_diffrn_reflns_limit_k_min -31
_diffrn_reflns_limit_l_max 17
_diffrn_reflns_limit_l_min -17
_diffrn_reflns_number 36449
_diffrn_reflns_reduction_process
;
;
_diffrn_reflns_theta_full 25.24
_diffrn_reflns_theta_max 25.47
_diffrn_reflns_theta_min 1.90
_exptl_absorpt_coefficient_mu 0.661
_exptl_absorpt_correction_T_max 0.7452
_exptl_absorpt_correction_T_min 0.6699
_exptl_absorpt_correction_type multi-scan
_exptl_absorpt_process_details 'SADABS, Bruker, 2008b'
_exptl_crystal_colour yellow
_exptl_crystal_density_diffrn 1.602
_exptl_crystal_density_method 'Not Measured'
_exptl_crystal_description fragment
_exptl_crystal_F_000 3760
_exptl_crystal_size_max 0.428
_exptl_crystal_size_mid 0.367
_exptl_crystal_size_min 0.307
_refine_diff_density_max 0.308
_refine_diff_density_min -0.199
_refine_diff_density_rms 0.046
_refine_ls_abs_structure_details 'Flack (1983)'
_refine_ls_abs_structure_Flack 0.005(7)
_refine_ls_extinction_method none
_refine_ls_goodness_of_fit_ref 1.041
_refine_ls_hydrogen_treatment constr
_refine_ls_matrix_type full
_refine_ls_number_parameters 305
_refine_ls_number_reflns 3511
_refine_ls_number_restraints 94
_refine_ls_restrained_S_all 1.108
_refine_ls_R_factor_all 0.0328
_refine_ls_R_factor_gt 0.0281
_refine_ls_shift/su_max 0.000
_refine_ls_shift/su_mean 0.000
_refine_ls_structure_factor_coef Fsqd
_refine_ls_weighting_details 'W=1/[\S^2^(FO^2^)+(0.0350P)^2^+8.6293P] WHERE P=(FO^2^+2FC^2^)/3'
_refine_ls_weighting_scheme calc
_refine_ls_wR_factor_gt 0.0655
_refine_ls_wR_factor_ref 0.0675
_reflns_number_gt 3251
_reflns_number_total 3511
_reflns_threshold_expression i>2\s(i)
_cod_data_source_file c5dt02386f2.cif
_cod_data_source_block compound_14
_cod_depositor_comments 'Adding full bibliography for 7035878--7035886.cif.'
_cod_database_code 7035885

loop_
_symmetry_equiv_pos_site_id
_symmetry_equiv_pos_as_xyz
1 x,y,z
2 -x,-y,z
3 1/4-x,1/4+y,1/4+z
4 3/4+x,3/4-y,1/4+z
5 x,1/2+y,1/2+z
6 -x,1/2-y,1/2+z
7 1/4-x,3/4+y,3/4+z
8 3/4+x,1/4-y,3/4+z
9 1/2+x,y,1/2+z
10 1/2-x,-y,1/2+z
11 3/4-x,1/4+y,3/4+z
12 1/4+x,3/4-y,3/4+z
13 1/2+x,1/2+y,z
14 1/2-x,1/2-y,z
15 3/4-x,3/4+y,1/4+z
16 1/4+x,1/4-y,1/4+z

loop_
_atom_site_aniso_label
_atom_site_aniso_U_11
_atom_site_aniso_U_22
_atom_site_aniso_U_33
_atom_site_aniso_U_23
_atom_site_aniso_U_13
_atom_site_aniso_U_12
Fe1 0.0185(3) 0.0145(3) 0.0110(3) 0.0000 0.0000 -0.0024(3)
P1 0.0264(5) 0.0150(4) 0.0154(5) -0.0020(4) 0.0035(4) -0.0024(4)
P2 0.0222(5) 0.0307(6) 0.0239(5) -0.0064(5) 0.0000(4) 0.0031(4)
N1 0.0283(19) 0.0258(18) 0.0132(15) -0.0019(12) -0.0005(13) -0.0046(14)
F1 0.048(4) 0.034(3) 0.083(6) -0.020(3) 0.004(4) -0.005(3)
F1A 0.043(5) 0.031(4) 0.103(8) 0.027(5) 0.014(6) 0.005(3)
N2 0.0208(17) 0.0226(19) 0.0167(15) -0.0001(13) -0.0024(13) -0.0030(13)
F2 0.035(3) 0.040(3) 0.105(6) -0.042(4) 0.012(4) -0.009(2)
F2A 0.050(4) 0.041(4) 0.084(6) -0.003(4) 0.018(5) -0.005(3)
N3 0.0219(17) 0.0189(17) 0.0172(15) -0.0016(12) 0.0025(13) -0.0011(13)
F3 0.046(4) 0.067(5) 0.071(5) -0.033(4) 0.034(4) -0.016(4)
F3A 0.045(6) 0.044(6) 0.059(6) -0.023(4) 0.032(5) -0.002(4)
N4 0.0218(17) 0.0174(17) 0.0122(14) -0.0024(11) 0.0025(12) -0.0015(12)
F4 0.073(4) 0.076(5) 0.058(4) 0.008(4) -0.029(3) 0.024(4)
F4A 0.033(4) 0.113(8) 0.035(4) -0.003(5) -0.007(3) -0.008(5)
F5 0.036(4) 0.083(6) 0.037(4) -0.024(4) 0.017(3) -0.013(4)
F5A 0.027(4) 0.045(5) 0.063(6) -0.008(4) 0.016(4) 0.009(3)
F6 0.074(4) 0.055(4) 0.043(4) 0.007(3) -0.020(3) 0.014(4)
F6A 0.055(5) 0.082(7) 0.034(4) -0.004(4) -0.012(3) -0.023(5)
C1 0.026(2) 0.0174(19) 0.0138(19) 0.0018(14) -0.0013(15) -0.0046(16)
C2 0.032(2) 0.034(2) 0.021(2) -0.0026(17) -0.0107(17) -0.0102(18)
C3 0.025(2) 0.035(3) 0.026(2) -0.0019(17) -0.0096(17) -0.0021(19)
C4 0.034(2) 0.031(2) 0.0186(19) -0.0068(17) 0.0017(16) -0.0054(18)
C5 0.0216(18) 0.024(2) 0.0200(19) -0.0005(17) -0.0010(16) 0.0002(16)
C6 0.024(2) 0.0107(19) 0.015(2) -0.0014(14) -0.0013(15) -0.0006(15)
C7 0.024(2) 0.024(2) 0.025(2) -0.0057(16) 0.0083(17) 0.0025(17)
C8 0.031(2) 0.025(2) 0.0168(18) -0.0045(15) 0.0080(16) -0.0010(16)
C9 0.030(3) 0.027(3) 0.013(2) 0.0000 0.0000 -0.003(2)
C10 0.046(3) 0.017(2) 0.023(2) 0.0041(16) 0.0035(18) 0.0003(18)
C11 0.041(3) 0.029(2) 0.028(2) -0.0072(18) 0.0063(19) 0.0053(19)
C12 0.032(2) 0.022(2) 0.035(2) -0.0008(17) 0.0072(19) -0.0083(17)
N5 0.081(3) 0.041(3) 0.033(2) -0.0058(18) 0.010(2) -0.024(2)
C13 0.045(3) 0.024(2) 0.037(3) -0.0029(18) 0.006(2) -0.010(2)
C14 0.051(3) 0.036(3) 0.027(2) -0.0016(19) -0.003(2) 0.004(2)

loop_
_atom_site_label
_atom_site_type_symbol
_atom_site_thermal_displace_type
_atom_site_fract_x
_atom_site_fract_y
_atom_site_fract_z
_atom_site_occupancy
_atom_site_U_iso_or_equiv
_atom_site_calc_flag
_atom_site_refinement_flags
_atom_site_disorder_assembly
_atom_site_disorder_group
Fe1 Fe Uani 0.50000 0.50000 0.87352(4) 1.000 0.0147(2) d STP . .
P1 P Uani 0.49702(5) 0.41360(3) 0.88632(6) 1.000 0.0189(3) d . . .
P2 P Uani 0.36169(5) 0.53275(4) 0.39150(7) 1.000 0.0256(3) d . . .
N1 N Uani 0.42457(15) 0.46597(12) 0.6967(2) 1.000 0.0224(10) d . . .
F1 F Uani 0.3872(4) 0.5891(2) 0.4152(7) 0.575(11) 0.055(3) d DUP A 1
F1A F Uani 0.3783(6) 0.5885(3) 0.3732(10) 0.425(11) 0.059(3) d DUP A 2
N2 N Uani 0.36105(16) 0.50121(12) 0.7952(2) 1.000 0.0200(10) d . . .
F2 F Uani 0.3373(3) 0.4787(2) 0.3597(8) 0.575(11) 0.060(2) d DUP A 1
F2A F Uani 0.3398(4) 0.4742(3) 0.4195(9) 0.425(11) 0.058(3) d DUP A 2
N3 N Uani 0.36534(16) 0.50976(12) 0.9583(2) 1.000 0.0193(9) d . . .
F3 F Uani 0.3004(4) 0.5394(4) 0.4538(7) 0.575(11) 0.061(3) d DUP A 1
F3A F Uani 0.2961(6) 0.5504(5) 0.4512(8) 0.425(11) 0.049(3) d DUP A 2
N4 N Uani 0.43935(15) 0.50068(10) 1.06233(19) 1.000 0.0171(9) d . . .
F4 F Uani 0.3204(4) 0.5570(4) 0.3057(5) 0.575(11) 0.069(3) d DUP A 1
F4A F Uani 0.3156(4) 0.5275(6) 0.3053(5) 0.425(11) 0.060(3) d DUP A 2
F5 F Uani 0.4254(4) 0.5266(4) 0.3221(5) 0.575(11) 0.052(3) d DUP A 1
F5A F Uani 0.4230(5) 0.5123(5) 0.3403(8) 0.425(11) 0.045(3) d DUP A 2
F6 F Uani 0.4066(4) 0.5116(3) 0.4688(5) 0.575(11) 0.057(2) d DUP A 1
F6A F Uani 0.4045(5) 0.5350(5) 0.4843(6) 0.425(11) 0.057(3) d DUP A 2
C1 C Uani 0.4275(2) 0.49044(15) 0.7803(2) 1.000 0.0191(11) d . . .
C2 C Uani 0.3599(2) 0.46322(16) 0.6633(3) 1.000 0.0290(12) d . . .
C3 C Uani 0.3200(2) 0.48467(16) 0.7243(3) 1.000 0.0287(14) d . . .
C4 C Uani 0.4790(2) 0.44132(15) 0.6464(3) 1.000 0.0279(11) d . . .
C5 C Uani 0.33511(18) 0.52820(14) 0.8738(2) 1.000 0.0219(11) d . . .
C6 C Uani 0.4330(2) 0.50250(13) 0.9690(2) 1.000 0.0166(11) d . . .
C7 C Uani 0.3319(2) 0.51287(15) 1.0416(3) 1.000 0.0243(12) d . . .
C8 C Uani 0.3784(2) 0.50707(14) 1.1073(3) 1.000 0.0243(11) d . . .
C9 C Uani 0.50000 0.50000 1.1169(4) 1.000 0.0233(16) d STP . .
C10 C Uani 0.5144(2) 0.38785(14) 0.9999(3) 1.000 0.0287(14) d . . .
C11 C Uani 0.5524(2) 0.37245(16) 0.8181(3) 1.000 0.0327(14) d . . .
C12 C Uani 0.41517(19) 0.38470(15) 0.8657(3) 1.000 0.0297(12) d . . .
N5 N Uani 0.4480(2) 0.38982(16) 0.2254(3) 1.000 0.0517(16) d . . .
C13 C Uani 0.4527(2) 0.39159(16) 0.3035(3) 1.000 0.0353(16) d . . .
C14 C Uani 0.4562(2) 0.39343(17) 0.4022(3) 1.000 0.0380(16) d . . .
H2 H Uiso 0.34650 0.44850 0.60660 1.000 0.0350 c RU . .
H3 H Uiso 0.27270 0.48810 0.72050 1.000 0.0340 c RU . .
H4A H Uiso 0.48160 0.45560 0.58430 1.000 0.0420 c RU . .
H4B H Uiso 0.47050 0.40450 0.64260 1.000 0.0420 c RU . .
H4C H Uiso 0.52150 0.44730 0.67850 1.000 0.0420 c RU . .
H5A H Uiso 0.28590 0.52360 0.87690 1.000 0.0260 c RU . .
H5B H Uiso 0.34440 0.56520 0.86700 1.000 0.0260 c RU . .
H7 H Uiso 0.28530 0.51810 1.05040 1.000 0.0290 c RU . .
H8 H Uiso 0.37110 0.50730 1.17180 1.000 0.0290 c RU . .
H9A H Uiso 0.50060 0.53060 1.15700 0.500 0.0280 c RUP . .
H9B H Uiso 0.49940 0.46940 1.15700 0.500 0.0280 c RUP . .
H10A H Uiso 0.51050 0.35050 0.99830 1.000 0.0430 c RU . .
H10B H Uiso 0.48210 0.40170 1.04400 1.000 0.0430 c RU . .
H10C H Uiso 0.55990 0.39740 1.01850 1.000 0.0430 c RU . .
H11A H Uiso 0.52790 0.34180 0.79900 1.000 0.0490 c RU . .
H11B H Uiso 0.59120 0.36250 0.85520 1.000 0.0490 c RU . .
H11C H Uiso 0.56770 0.39110 0.76360 1.000 0.0490 c RU . .
H12A H Uiso 0.40420 0.38700 0.80020 1.000 0.0440 c RU . .
H12B H Uiso 0.38110 0.40280 0.90150 1.000 0.0440 c RU . .
H12C H Uiso 0.41620 0.34870 0.88420 1.000 0.0440 c RU . .
H14A H Uiso 0.46490 0.42860 0.42190 1.000 0.0570 c RU . .
H14B H Uiso 0.49260 0.37120 0.42350 1.000 0.0570 c RU . .
H14C H Uiso 0.41370 0.38170 0.42820 1.000 0.0570 c RU . .

loop_
_atom_type_symbol
_atom_type_description
_atom_type_scat_dispersion_real
_atom_type_scat_dispersion_imag
_atom_type_scat_source
C C 0.0033 0.0016 ' International Tables Vol C Tables 4.2.6.8 and 6.1.1.4'
H H 0.0000 0.0000 ' International Tables Vol C Tables 4.2.6.8 and 6.1.1.4'
F F 0.0171 0.0103 ' International Tables Vol C Tables 4.2.6.8 and 6.1.1.4'
Fe Fe 0.3463 0.8444 ' International Tables Vol C Tables 4.2.6.8 and 6.1.1.4'
N N 0.0061 0.0033 ' International Tables Vol C Tables 4.2.6.8 and 6.1.1.4'
P P 0.1023 0.0942 ' International Tables Vol C Tables 4.2.6.8 and 6.1.1.4'

loop_
_geom_angle_atom_site_label_1
_geom_angle_atom_site_label_2
_geom_angle_atom_site_label_3
_geom_angle
_geom_angle_site_symmetry_1
_geom_angle_site_symmetry_3
_geom_angle_publ_flag
P1 Fe1 C1 84.96(11) . . yes
P1 Fe1 C6 87.50(10) . . yes
P1 Fe1 P1 170.58(4) . 2_665 yes
P1 Fe1 C1 101.50(12) . 2_665 yes
P1 Fe1 C6 85.71(10) . 2_665 yes
C1 Fe1 C6 89.56(14) . . yes
P1 Fe1 C1 101.50(12) 2_665 . yes
C1 Fe1 C1 94.47(14) . 2_665 yes
C1 Fe1 C6 170.41(15) . 2_665 yes
P1 Fe1 C6 85.71(10) 2_665 . yes
C1 Fe1 C6 170.41(15) 2_665 . yes
C6 Fe1 C6 87.81(15) . 2_665 yes
P1 Fe1 C1 84.96(11) 2_665 2_665 yes
P1 Fe1 C6 87.50(10) 2_665 2_665 yes
C1 Fe1 C6 89.56(14) 2_665 2_665 yes
Fe1 P1 C10 116.02(13) . . yes
Fe1 P1 C11 121.62(14) . . yes
Fe1 P1 C12 115.01(13) . . yes
C10 P1 C11 99.22(19) . . yes
C10 P1 C12 99.60(19) . . yes
C11 P1 C12 101.93(18) . . yes
F4A P2 F6A 175.1(6) . . yes
F5A P2 F6A 89.9(6) . . yes
F5 P2 F6 88.0(4) . . yes
F1 P2 F2 175.3(6) . . yes
F1 P2 F3 91.2(5) . . yes
F1 P2 F4 88.1(5) . . yes
F1 P2 F5 88.7(5) . . yes
F1 P2 F6 89.3(4) . . yes
F2 P2 F3 91.7(5) . . yes
F2 P2 F4 88.2(5) . . yes
F2 P2 F5 88.3(5) . . yes
F2 P2 F6 94.2(4) . . yes
F3 P2 F4 90.4(5) . . yes
F3 P2 F5 177.9(5) . . yes
F3 P2 F6 94.1(5) . . yes
F4 P2 F5 87.5(4) . . yes
F4 P2 F6 174.9(4) . . yes
F2A P2 F4A 87.8(7) . . yes
F1A P2 F2A 174.8(7) . . yes
F1A P2 F3A 89.8(7) . . yes
F1A P2 F4A 94.1(8) . . yes
F1A P2 F5A 94.4(7) . . yes
F1A P2 F6A 89.8(7) . . yes
F2A P2 F3A 85.3(6) . . yes
F3A P2 F4A 88.9(5) . . yes
F2A P2 F5A 90.4(6) . . yes
F2A P2 F6A 88.1(6) . . yes
F4A P2 F5A 92.8(5) . . yes
F3A P2 F5A 175.4(7) . . yes
F3A P2 F6A 88.2(5) . . yes
C2 N1 C4 119.7(3) . . yes
C1 N1 C2 112.1(3) . . yes
C1 N1 C4 128.1(3) . . yes
C1 N2 C5 125.0(3) . . yes
C3 N2 C5 122.2(3) . . yes
C1 N2 C3 112.9(3) . . yes
C6 N3 C7 112.5(3) . . yes
C5 N3 C6 123.4(3) . . yes
C5 N3 C7 121.5(3) . . yes
C6 N4 C8 112.5(3) . . yes
C8 N4 C9 118.3(3) . . yes
C6 N4 C9 128.6(3) . . yes
Fe1 C1 N1 133.6(3) . . yes
N1 C1 N2 101.2(3) . . yes
Fe1 C1 N2 124.5(2) . . yes
N1 C2 C3 107.7(4) . . yes
N2 C3 C2 106.1(3) . . yes
N2 C5 N3 111.2(3) . . yes
Fe1 C6 N4 130.7(3) . . yes
N3 C6 N4 102.1(3) . . yes
Fe1 C6 N3 127.2(2) . . yes
N3 C7 C8 106.5(3) . . yes
N4 C8 C7 106.4(4) . . yes
N4 C9 N4 113.4(4) . 2_665 yes
N1 C2 H2 126.00 . . no
C3 C2 H2 126.00 . . no
N2 C3 H3 127.00 . . no
C2 C3 H3 127.00 . . no
H4B C4 H4C 109.00 . . no
H4A C4 H4C 109.00 . . no
N1 C4 H4A 110.00 . . no
N1 C4 H4B 110.00 . . no
N1 C4 H4C 109.00 . . no
H4A C4 H4B 109.00 . . no
N2 C5 H5A 109.00 . . no
N3 C5 H5B 109.00 . . no
N2 C5 H5B 109.00 . . no
N3 C5 H5A 109.00 . . no
H5A C5 H5B 108.00 . . no
C8 C7 H7 127.00 . . no
N3 C7 H7 127.00 . . no
N4 C8 H8 127.00 . . no
C7 C8 H8 127.00 . . no
N4 C9 H9B 109.00 . . no
N4 C9 H9A 109.00 . . no
N4 C9 H9B 109.00 2_665 . no
H9A C9 H9B 108.00 . . no
N4 C9 H9A 109.00 2_665 . no
P1 C10 H10B 110.00 . . no
P1 C10 H10A 109.00 . . no
H10A C10 H10C 110.00 . . no
P1 C10 H10C 109.00 . . no
H10A C10 H10B 109.00 . . no
H10B C10 H10C 110.00 . . no
P1 C11 H11C 109.00 . . no
P1 C11 H11A 109.00 . . no
P1 C11 H11B 109.00 . . no
H11B C11 H11C 109.00 . . no
H11A C11 H11B 109.00 . . no
H11A C11 H11C 109.00 . . no
H12B C12 H12C 109.00 . . no
P1 C12 H12A 110.00 . . no
P1 C12 H12B 109.00 . . no
P1 C12 H12C 110.00 . . no
H12A C12 H12B 109.00 . . no
H12A C12 H12C 109.00 . . no
N5 C13 C14 178.0(4) . . yes
C13 C14 H14A 109.00 . . no
C13 C14 H14B 109.00 . . no
C13 C14 H14C 110.00 . . no
H14A C14 H14B 109.00 . . no
H14A C14 H14C 110.00 . . no
H14B C14 H14C 109.00 . . no

loop_
_geom_bond_atom_site_label_1
_geom_bond_atom_site_label_2
_geom_bond_distance
_geom_bond_site_symmetry_2
_geom_bond_publ_flag
Fe1 P1 2.2689(8) . yes
Fe1 C1 1.999(4) . yes
Fe1 C6 1.930(3) . yes
Fe1 P1 2.2689(8) 2_665 yes
Fe1 C1 1.999(4) 2_665 yes
Fe1 C6 1.930(3) 2_665 yes
P1 C10 1.819(4) . yes
P1 C11 1.835(4) . yes
P1 C12 1.824(4) . yes
P2 F5 1.632(8) . yes
P2 F6 1.542(8) . yes
P2 F1A 1.519(8) . yes
P2 F1 1.597(6) . yes
P2 F2 1.566(6) . yes
P2 F3 1.533(9) . yes
P2 F4 1.626(8) . yes
P2 F6A 1.600(9) . yes
P2 F3A 1.638(12) . yes
P2 F4A 1.562(8) . yes
P2 F2A 1.644(8) . yes
P2 F5A 1.529(11) . yes
N1 C2 1.381(5) . yes
N1 C4 1.460(5) . yes
N1 C1 1.377(4) . yes
N2 C5 1.441(4) . yes
N2 C1 1.373(5) . yes
N2 C3 1.387(5) . yes
N3 C5 1.453(4) . yes
N3 C6 1.372(5) . yes
N3 C7 1.387(5) . yes
N4 C6 1.366(4) . yes
N4 C8 1.391(5) . yes
N4 C9 1.448(4) . yes
C2 C3 1.318(6) . no
C7 C8 1.341(6) . no
C2 H2 0.9500 . no
C3 H3 0.9500 . no
C4 H4B 0.9800 . no
C4 H4C 0.9800 . no
C4 H4A 0.9800 . no
C5 H5A 0.9900 . no
C5 H5B 0.9900 . no
C7 H7 0.9500 . no
C8 H8 0.9500 . no
C9 H9B 0.9900 . no
C9 H9A 0.9900 . no
C10 H10A 0.9800 . no
C10 H10B 0.9800 . no
C10 H10C 0.9800 . no
C11 H11A 0.9800 . no
C11 H11C 0.9800 . no
C11 H11B 0.9800 . no
C12 H12B 0.9800 . no
C12 H12C 0.9800 . no
C12 H12A 0.9800 . no
N5 C13 1.142(6) . yes
C13 C14 1.440(6) . no
C14 H14A 0.9800 . no
C14 H14B 0.9800 . no
C14 H14C 0.9800 . no

loop_
_geom_torsion_atom_site_label_1
_geom_torsion_atom_site_label_2
_geom_torsion_atom_site_label_3
_geom_torsion_atom_site_label_4
_geom_torsion
_geom_torsion_site_symmetry_1
_geom_torsion_site_symmetry_4
_geom_torsion_publ_flag
C1 Fe1 P1 C10 -146.60(18) . . no
C1 Fe1 P1 C11 92.74(19) . . no
C1 Fe1 P1 C12 -30.97(19) . . no
C6 Fe1 P1 C10 -56.82(18) . . no
C6 Fe1 P1 C11 -177.47(19) . . no
C6 Fe1 P1 C12 58.81(19) . . no
C1 Fe1 P1 C10 119.85(18) 2_665 . no
C1 Fe1 P1 C11 -0.81(19) 2_665 . no
C1 Fe1 P1 C12 -124.53(19) 2_665 . no
C6 Fe1 P1 C10 31.17(18) 2_665 . no
C6 Fe1 P1 C11 -89.49(19) 2_665 . no
C6 Fe1 P1 C12 146.80(19) 2_665 . no
P1 Fe1 C1 N1 -62.7(4) . . no
P1 Fe1 C1 N2 105.2(3) . . no
C6 Fe1 C1 N1 -150.2(4) . . no
C6 Fe1 C1 N2 17.7(3) . . no
P1 Fe1 C1 N1 124.3(4) 2_665 . no
P1 Fe1 C1 N2 -67.8(3) 2_665 . no
C1 Fe1 C1 N1 38.5(4) 2_665 . no
C1 Fe1 C1 N2 -153.6(3) 2_665 . no
P1 Fe1 C6 N3 -100.7(3) . . no
P1 Fe1 C6 N4 83.5(3) . . no
C1 Fe1 C6 N3 -15.7(3) . . no
C1 Fe1 C6 N4 168.5(3) . . no
P1 Fe1 C6 N3 85.8(3) 2_665 . no
P1 Fe1 C6 N4 -90.0(3) 2_665 . no
C6 Fe1 C6 N3 173.5(3) 2_665 . no
C6 Fe1 C6 N4 -2.3(3) 2_665 . no
C2 N1 C1 Fe1 170.8(3) . . no
C2 N1 C1 N2 1.0(4) . . no
C4 N1 C1 Fe1 -4.9(6) . . no
C4 N1 C1 N2 -174.8(3) . . no
C1 N1 C2 C3 -1.1(5) . . no
C4 N1 C2 C3 175.1(3) . . no
C3 N2 C1 Fe1 -171.7(3) . . no
C3 N2 C1 N1 -0.5(4) . . no
C5 N2 C1 Fe1 10.3(5) . . no
C5 N2 C1 N1 -178.6(3) . . no
C1 N2 C3 C2 -0.1(5) . . no
C5 N2 C3 C2 178.1(3) . . no
C1 N2 C5 N3 -44.8(5) . . no
C3 N2 C5 N3 137.3(3) . . no
C6 N3 C5 N2 47.1(4) . . no
C7 N3 C5 N2 -152.9(3) . . no
C5 N3 C6 Fe1 -14.4(5) . . no
C5 N3 C6 N4 162.3(3) . . no
C7 N3 C6 Fe1 -176.0(3) . . no
C7 N3 C6 N4 0.7(4) . . no
C5 N3 C7 C8 -162.6(3) . . no
C6 N3 C7 C8 -0.6(4) . . no
C8 N4 C6 Fe1 176.0(3) . . no
C8 N4 C6 N3 -0.6(4) . . no
C9 N4 C6 Fe1 5.0(5) . . no
C9 N4 C6 N3 -171.6(2) . . no
C6 N4 C8 C7 0.3(4) . . no
C9 N4 C8 C7 172.3(3) . . no
C6 N4 C9 N4 -2.5(3) . 2_665 no
C8 N4 C9 N4 -173.0(2) . 2_665 no
N1 C2 C3 N2 0.7(5) . . no
N3 C7 C8 N4 0.2(4) . . no
